data_7116010
loop_
_publ_author_name
'Jun Zhang'
'Gengtao Zhang'
'Weijie Wu'
'Xuejun Zhang'
'Min Shi'

_publ_section_title
;
 Metal-free aminoamidiniumation employing N-iodosuccinimide: facile
 syntheses of bicyclic imidazolidiniums and cyclic vicinal diamines
;
_journal_name_full Chem.Commun.
_journal_page_first 15052
_journal_paper_doi 10.1039/C4cc07082H
_journal_volume 50
_journal_year 2014
_chemical_formula_sum 'C33.5 H35 Cl I N2 O0.5'
_chemical_formula_weight 635.98
_chemical_name_systematic
; 
 ? 
;
_space_group_crystal_system triclinic
_space_group_IT_number 2
_space_group_name_Hall '-P 1'
_space_group_name_H-M_alt 'P -1'
_symmetry_space_group_name_Hall '-P 1'
_symmetry_space_group_name_H-M 'P -1'
_atom_sites_solution_hydrogens mixed
_audit_creation_method SHELXL-2013
_cell_angle_alpha 108.209(5)
_cell_angle_beta 97.011(6)
_cell_angle_gamma 114.943(5)
_cell_formula_units_Z 4
_cell_length_a 13.894(7)
_cell_length_b 15.126(7)
_cell_length_c 17.283(8)
_cell_measurement_reflns_used 959
_cell_measurement_temperature 293(2)
_cell_measurement_theta_max 26.112
_cell_measurement_theta_min 2.596
_cell_volume 2990(2)
_computing_cell_refinement 'Bruker SMART'
_computing_data_collection 'Bruker SMART'
_computing_data_reduction 'Bruker SHELXTL'
_computing_molecular_graphics 'Bruker SHELXTL'
_computing_publication_material 'Bruker SHELXTL'
_computing_structure_refinement 'SHELXL-2013 (Sheldrick, 2013)'
_computing_structure_solution 'Bruker SHELXTL'
_diffrn_ambient_temperature 293(2)
_diffrn_measured_fraction_theta_full 0.953
_diffrn_measured_fraction_theta_max 0.975
_diffrn_measurement_device_type 'CCD area detector'
_diffrn_measurement_method 'phi and omega scans'
_diffrn_radiation_type MoK\a
_diffrn_radiation_wavelength 0.71073
_diffrn_reflns_av_R_equivalents 0.0315
_diffrn_reflns_av_unetI/netI 0.0373
_diffrn_reflns_Laue_measured_fraction_full 0.953
_diffrn_reflns_Laue_measured_fraction_max 0.975
_diffrn_reflns_limit_h_max 9
_diffrn_reflns_limit_h_min -16
_diffrn_reflns_limit_k_max 17
_diffrn_reflns_limit_k_min -17
_diffrn_reflns_limit_l_max 20
_diffrn_reflns_limit_l_min -20
_diffrn_reflns_number 12435
_diffrn_reflns_point_group_measured_fraction_full 0.953
_diffrn_reflns_point_group_measured_fraction_max 0.975
_diffrn_reflns_theta_full 25.242
_diffrn_reflns_theta_max 25.009
_diffrn_reflns_theta_min 1.617
_exptl_absorpt_coefficient_mu 1.187
_exptl_absorpt_correction_T_max 1.000
_exptl_absorpt_correction_T_min 0.477
_exptl_absorpt_correction_type multi-scan
_exptl_absorpt_process_details sadabs
_exptl_crystal_colour yellow
_exptl_crystal_density_diffrn 1.413
_exptl_crystal_description block
_exptl_crystal_F_000 1296
_exptl_crystal_size_max 0.350
_exptl_crystal_size_mid 0.300
_exptl_crystal_size_min 0.100
_refine_diff_density_max 0.773
_refine_diff_density_min -1.067
_refine_diff_density_rms 0.082
_refine_ls_extinction_method none
_refine_ls_goodness_of_fit_ref 0.990
_refine_ls_hydrogen_treatment mixed
_refine_ls_matrix_type full
_refine_ls_number_parameters 698
_refine_ls_number_reflns 10298
_refine_ls_number_restraints 9
_refine_ls_restrained_S_all 0.992
_refine_ls_R_factor_all 0.0594
_refine_ls_R_factor_gt 0.0449
_refine_ls_shift/su_max 0.001
_refine_ls_shift/su_mean 0.000
_refine_ls_structure_factor_coef Fsqd
_refine_ls_weighting_details
; 
 w=1/[\s^2^(Fo^2^)+(0.0842P)^2^] 
 where P=(Fo^2^+2Fc^2^)/3 
;
_refine_ls_weighting_scheme calc
_refine_ls_wR_factor_gt 0.1228
_refine_ls_wR_factor_ref 0.1305
_reflns_Friedel_coverage 0.000
_reflns_number_gt 7623
_reflns_number_total 10298
_reflns_threshold_expression 'I > 2\s(I)'
_cod_data_source_file c4cc07082h2.cif
_cod_data_source_block a31202a
_cod_depositor_comments
;

2017-03-02
Z value and formula fixed to values more according to usual
chemical conventions.                 miguel
;
_cod_original_formula_sum 'C67 H70 Cl2 I2 N4 O'
_cod_original_formula_weight 1271.97
_cod_original_formula_units_Z 2
_cod_database_code 7116010
_shelx_space_group_comment
; 
The symmetry employed for this shelxl refinement is uniquely defined 
by the following loop, which should always be used as a source of 
symmetry information in preference to the above space-group names. 
They are only intended as comments. 
;
_shelx_estimated_absorpt_t_min 0.681
_shelx_estimated_absorpt_t_max 0.891
_shelxl_version_number 2013-2

loop_
_space_group_symop_operation_xyz
'x, y, z'
'-x, -y, -z'

loop_
_atom_site_label
_atom_site_type_symbol
_atom_site_fract_x
_atom_site_fract_y
_atom_site_fract_z
_atom_site_U_iso_or_equiv
_atom_site_adp_type
_atom_site_occupancy
_atom_site_site_symmetry_order
_atom_site_calc_flag
_atom_site_refinement_flags_posn
_atom_site_refinement_flags_adp
I1 I -0.00860(3) 0.65149(2) 0.25878(2) 0.06349(12) Uani 1 1 d . .
I2 I 0.28444(3) 0.04185(3) 0.24997(2) 0.07638(13) Uani 1 1 d . .
N1 N 0.1065(2) 0.8503(2) 0.94993(18) 0.0423(7) Uani 1 1 d . .
N2 N 0.0697(2) 0.6946(2) 0.95025(18) 0.0417(7) Uani 1 1 d . .
N3 N 0.4134(2) 0.1805(2) 0.55768(19) 0.0453(7) Uani 1 1 d . .
N4 N 0.2400(2) 0.1228(2) 0.55792(18) 0.0432(7) Uani 1 1 d . .
C1 C 0.0971(3) 0.7561(3) 0.9079(2) 0.0402(8) Uani 1 1 d . .
C2 C 0.0682(3) 0.8518(3) 1.0271(2) 0.0505(9) Uani 1 1 d . .
H2A H -0.0025 0.8511 1.0200 0.061 Uiso 1 1 calc R U
H2B H 0.1223 0.9140 1.0776 0.061 Uiso 1 1 calc R U
C3 C 0.0572(3) 0.7509(3) 1.0327(2) 0.0465(9) Uani 1 1 d . .
H3 H 0.1184 0.7685 1.0798 0.056 Uiso 1 1 calc R U
C4 C -0.0512(3) 0.6694(3) 1.0362(2) 0.0473(9) Uani 1 1 d . .
H4A H -0.0956 0.7021 1.0554 0.057 Uiso 1 1 calc R U
H4B H -0.0372 0.6388 1.0751 0.057 Uiso 1 1 calc R U
C5 C -0.1120(3) 0.5822(3) 0.9440(2) 0.0416(8) Uani 1 1 d . .
C6 C -0.0111(3) 0.5805(3) 0.9156(2) 0.0437(8) Uani 1 1 d . .
H6A H 0.0162 0.5427 0.9399 0.052 Uiso 1 1 calc R U
H6B H -0.0293 0.5482 0.8540 0.052 Uiso 1 1 calc R U
C7 C 0.1161(3) 0.7225(3) 0.8240(2) 0.0433(8) Uani 1 1 d . .
C8 C 0.0940(3) 0.7592(3) 0.7641(2) 0.0540(9) Uani 1 1 d . .
H8 H 0.0667 0.8069 0.7760 0.065 Uiso 1 1 calc R U
C9 C 0.1125(4) 0.7249(3) 0.6865(3) 0.0609(11) Uani 1 1 d . .
H9 H 0.0986 0.7502 0.6463 0.073 Uiso 1 1 calc R U
C10 C 0.1514(4) 0.6537(4) 0.6684(3) 0.0638(11) Uani 1 1 d . .
H10 H 0.1645 0.6313 0.6161 0.077 Uiso 1 1 calc R U
C11 C 0.1708(4) 0.6156(3) 0.7263(3) 0.0642(12) Uani 1 1 d . .
H11 H 0.1953 0.5657 0.7128 0.077 Uiso 1 1 calc R U
C12 C 0.1549(3) 0.6499(3) 0.8053(3) 0.0519(9) Uani 1 1 d . .
H12 H 0.1700 0.6246 0.8452 0.062 Uiso 1 1 calc R U
C13 C 0.1633(3) 0.9469(3) 0.9370(2) 0.0443(8) Uani 1 1 d . .
C14 C 0.1009(3) 0.9829(3) 0.9019(2) 0.0484(9) Uani 1 1 d . .
C15 C 0.1583(4) 1.0775(3) 0.8912(3) 0.0570(11) Uani 1 1 d . .
H15 H 0.1187 1.1036 0.8669 0.068 Uiso 1 1 calc R U
C16 C 0.2737(4) 1.1329(3) 0.9162(3) 0.0637(12) Uani 1 1 d . .
C17 C 0.3303(4) 1.0942(3) 0.9520(3) 0.0618(11) Uani 1 1 d . .
H17 H 0.4075 1.1322 0.9694 0.074 Uiso 1 1 calc R U
C18 C 0.2786(3) 1.0011(3) 0.9638(2) 0.0517(9) Uani 1 1 d . .
C19 C -0.0241(3) 0.9231(3) 0.8748(3) 0.0598(10) Uani 1 1 d . .
H19A H -0.0500 0.8491 0.8414 0.090 Uiso 1 1 calc R U
H19B H -0.0524 0.9518 0.8414 0.090 Uiso 1 1 calc R U
H19C H -0.0496 0.9302 0.9245 0.090 Uiso 1 1 calc R U
C20 C 0.3320(5) 1.2333(4) 0.9029(4) 0.0896(17) Uani 1 1 d . .
H20A H 0.3703 1.2930 0.9572 0.134 Uiso 1 1 calc R U
H20B H 0.2786 1.2424 0.8702 0.134 Uiso 1 1 calc R U
H20C H 0.3846 1.2288 0.8728 0.134 Uiso 1 1 calc R U
C21 C 0.3437(4) 0.9607(4) 1.0034(3) 0.0728(13) Uani 1 1 d . .
H21A H 0.3240 0.9546 1.0535 0.109 Uiso 1 1 calc R U
H21B H 0.4216 1.0094 1.0186 0.109 Uiso 1 1 calc R U
H21C H 0.3272 0.8920 0.9634 0.109 Uiso 1 1 calc R U
C22 C -0.1922(3) 0.4745(3) 0.9421(2) 0.0460(8) Uani 1 1 d . .
C23 C -0.2128(3) 0.3799(3) 0.8789(3) 0.0538(9) Uani 1 1 d . .
H23 H -0.1763 0.3820 0.8373 0.065 Uiso 1 1 calc R U
C24 C -0.2871(4) 0.2824(3) 0.8770(3) 0.0651(11) Uani 1 1 d . .
H24 H -0.3001 0.2196 0.8342 0.078 Uiso 1 1 calc R U
C25 C -0.3413(4) 0.2785(4) 0.9377(3) 0.0701(13) Uani 1 1 d . .
H25 H -0.3916 0.2130 0.9361 0.084 Uiso 1 1 calc R U
C26 C -0.3217(4) 0.3693(4) 0.9996(3) 0.0779(14) Uani 1 1 d . .
H26 H -0.3583 0.3659 1.0410 0.094 Uiso 1 1 calc R U
C27 C -0.2484(4) 0.4674(4) 1.0030(3) 0.0628(11) Uani 1 1 d . .
H27 H -0.2364 0.5293 1.0464 0.075 Uiso 1 1 calc R U
C28 C -0.1736(3) 0.6137(3) 0.8879(2) 0.0415(8) Uani 1 1 d . .
C29 C -0.1893(4) 0.5772(4) 0.8011(2) 0.0635(11) Uani 1 1 d . .
H29 H -0.1620 0.5323 0.7761 0.076 Uiso 1 1 calc R U
C30 C -0.2449(4) 0.6063(4) 0.7507(3) 0.0779(14) Uani 1 1 d . .
H30 H -0.2537 0.5814 0.6924 0.093 Uiso 1 1 calc R U
C31 C -0.2870(4) 0.6709(4) 0.7853(3) 0.0700(12) Uani 1 1 d . .
H31 H -0.3241 0.6905 0.7512 0.084 Uiso 1 1 calc R U
C32 C -0.2740(4) 0.7057(4) 0.8691(3) 0.0730(13) Uani 1 1 d . .
H32 H -0.3023 0.7500 0.8933 0.088 Uiso 1 1 calc R U
C33 C -0.2196(3) 0.6772(3) 0.9203(3) 0.0585(10) Uani 1 1 d . .
H33 H -0.2136 0.7011 0.9781 0.070 Uiso 1 1 calc R U
C34 C 0.3449(3) 0.1959(3) 0.6005(2) 0.0410(8) Uani 1 1 d . .
C35 C 0.3526(3) 0.0775(3) 0.4817(2) 0.0516(9) Uani 1 1 d . .
H35A H 0.3677 0.0239 0.4907 0.062 Uiso 1 1 calc R U
H35B H 0.3720 0.0858 0.4314 0.062 Uiso 1 1 calc R U
C36 C 0.2315(3) 0.0487(3) 0.4737(2) 0.0471(8) Uani 1 1 d . .
H36 H 0.2025 0.0644 0.4281 0.057 Uiso 1 1 calc R U
C37 C 0.1494(3) -0.0604(3) 0.4660(2) 0.0482(9) Uani 1 1 d . .
H37A H 0.1746 -0.1113 0.4434 0.058 Uiso 1 1 calc R U
H37B H 0.0772 -0.0852 0.4284 0.058 Uiso 1 1 calc R U
C38 C 0.1425(3) -0.0477(3) 0.5580(2) 0.0414(8) Uani 1 1 d . .
C39 C 0.1543(3) 0.0658(3) 0.5919(2) 0.0440(8) Uani 1 1 d . .
H39A H 0.0851 0.0636 0.5705 0.053 Uiso 1 1 calc R U
H39B H 0.1775 0.0984 0.6537 0.053 Uiso 1 1 calc R U
C40 C 0.3772(3) 0.2837(3) 0.6820(2) 0.0438(8) Uani 1 1 d . .
C41 C 0.3025(3) 0.3209(3) 0.7010(3) 0.0532(9) Uani 1 1 d . .
H41 H 0.2332 0.2898 0.6618 0.064 Uiso 1 1 calc R U
C42 C 0.3315(4) 0.4028(3) 0.7769(3) 0.0661(12) Uani 1 1 d . .
H42 H 0.2812 0.4264 0.7896 0.079 Uiso 1 1 calc R U
C43 C 0.4330(4) 0.4508(3) 0.8347(3) 0.0676(12) Uani 1 1 d . .
H43 H 0.4522 0.5078 0.8856 0.081 Uiso 1 1 calc R U
C44 C 0.5072(4) 0.4148(3) 0.8178(3) 0.0628(11) Uani 1 1 d . .
H44 H 0.5761 0.4470 0.8578 0.075 Uiso 1 1 calc R U
C45 C 0.4799(3) 0.3311(3) 0.7418(2) 0.0537(10) Uani 1 1 d . .
H45 H 0.5299 0.3065 0.7307 0.064 Uiso 1 1 calc R U
C46 C 0.5263(3) 0.2533(3) 0.5685(2) 0.0448(8) Uani 1 1 d . .
C47 C 0.6110(3) 0.2371(3) 0.6045(2) 0.0488(9) Uani 1 1 d . .
C48 C 0.7175(3) 0.3042(3) 0.6094(2) 0.0552(10) Uani 1 1 d . .
H48 H 0.7750 0.2962 0.6341 0.066 Uiso 1 1 calc R U
C49 C 0.7430(3) 0.3832(3) 0.5793(3) 0.0585(11) Uani 1 1 d . .
C50 C 0.6577(4) 0.3945(3) 0.5429(3) 0.0580(10) Uani 1 1 d . .
H50 H 0.6737 0.4467 0.5215 0.070 Uiso 1 1 calc R U
C51 C 0.5480(3) 0.3299(3) 0.5373(3) 0.0530(10) Uani 1 1 d . .
C52 C 0.5862(4) 0.1499(4) 0.6343(3) 0.0692(12) Uani 1 1 d . .
H52A H 0.6544 0.1590 0.6651 0.104 Uiso 1 1 calc R U
H52B H 0.5484 0.0825 0.5861 0.104 Uiso 1 1 calc R U
H52C H 0.5398 0.1520 0.6710 0.104 Uiso 1 1 calc R U
C53 C 0.8618(4) 0.4543(4) 0.5859(3) 0.0844(15) Uani 1 1 d . .
H53A H 0.8639 0.4986 0.5559 0.127 Uiso 1 1 calc R U
H53B H 0.8938 0.4112 0.5612 0.127 Uiso 1 1 calc R U
H53C H 0.9035 0.4984 0.6448 0.127 Uiso 1 1 calc R U
C54 C 0.4549(4) 0.3443(4) 0.4977(3) 0.0712(12) Uani 1 1 d . .
H54A H 0.4011 0.2788 0.4509 0.107 Uiso 1 1 calc R U
H54B H 0.4848 0.3997 0.4776 0.107 Uiso 1 1 calc R U
H54C H 0.4198 0.3634 0.5397 0.107 Uiso 1 1 calc R U
C55 C 0.2390(3) -0.0497(3) 0.6101(2) 0.0413(8) Uani 1 1 d . .
C56 C 0.2866(3) 0.0118(4) 0.6958(2) 0.0601(11) Uani 1 1 d . .
H56 H 0.2609 0.0568 0.7235 0.072 Uiso 1 1 calc R U
C57 C 0.3724(4) 0.0080(4) 0.7418(3) 0.0722(13) Uani 1 1 d . .
H57 H 0.4041 0.0511 0.7998 0.087 Uiso 1 1 calc R U
C58 C 0.4111(4) -0.0580(4) 0.7034(3) 0.0674(12) Uani 1 1 d . .
H58 H 0.4693 -0.0599 0.7345 0.081 Uiso 1 1 calc R U
C59 C 0.3629(4) -0.1212(4) 0.6185(3) 0.0646(12) Uani 1 1 d . .
H59 H 0.3883 -0.1669 0.5914 0.078 Uiso 1 1 calc R U
C60 C 0.2769(3) -0.1183(3) 0.5724(2) 0.0536(10) Uani 1 1 d . .
H60 H 0.2439 -0.1633 0.5149 0.064 Uiso 1 1 calc R U
C61 C 0.0328(3) -0.1319(3) 0.5582(2) 0.0438(8) Uani 1 1 d . .
C62 C -0.0133(3) -0.1099(3) 0.6238(3) 0.0535(9) Uani 1 1 d . .
H62 H 0.0220 -0.0420 0.6674 0.064 Uiso 1 1 calc R U
C63 C -0.1106(4) -0.1876(4) 0.6249(3) 0.0626(11) Uani 1 1 d . .
H63 H -0.1408 -0.1714 0.6689 0.075 Uiso 1 1 calc R U
C64 C -0.1639(4) -0.2891(4) 0.5616(3) 0.0674(12) Uani 1 1 d . .
H64 H -0.2296 -0.3416 0.5625 0.081 Uiso 1 1 calc R U
C65 C -0.1183(4) -0.3109(4) 0.4978(3) 0.0680(12) Uani 1 1 d . .
H65 H -0.1534 -0.3793 0.4548 0.082 Uiso 1 1 calc R U
C66 C -0.0212(3) -0.2341(3) 0.4952(3) 0.0570(10) Uani 1 1 d . .
H66 H 0.0083 -0.2512 0.4509 0.068 Uiso 1 1 calc R U
C67 C 0.4493(5) 0.7118(6) 0.7266(5) 0.129(3) Uani 1 1 d . U
H67A H 0.3948 0.7292 0.7049 0.155 Uiso 1 1 calc R U
H67B H 0.5200 0.7569 0.7209 0.155 Uiso 1 1 calc R U
Cl1 Cl 0.46211(17) 0.73537(19) 0.83874(13) 0.1438(7) Uani 1 1 d . .
Cl2 Cl 0.40949(15) 0.58294(16) 0.67051(12) 0.1207(6) Uani 1 1 d . .
O1 O -0.0016(4) 0.8808(4) 0.2434(3) 0.1098(14) Uani 1 1 d D .
H1A H -0.007(4) 0.832(3) 0.255(3) 0.079(17) Uiso 1 1 d D .
H1B H 0.034(5) 0.887(5) 0.210(4) 0.119 Uiso 1 1 d D U

loop_
_atom_site_aniso_label
_atom_site_aniso_U_11
_atom_site_aniso_U_22
_atom_site_aniso_U_33
_atom_site_aniso_U_23
_atom_site_aniso_U_13
_atom_site_aniso_U_12
I1 0.0900(2) 0.06160(19) 0.04829(17) 0.01960(13) 0.02123(15) 0.04661(17)
I2 0.0700(2) 0.1032(3) 0.05277(19) 0.02704(17) 0.01479(15) 0.04355(19)
N1 0.0481(17) 0.0413(16) 0.0410(16) 0.0133(13) 0.0152(13) 0.0267(14)
N2 0.0483(17) 0.0464(16) 0.0404(16) 0.0173(14) 0.0143(13) 0.0315(14)
N3 0.0510(18) 0.0481(17) 0.0426(17) 0.0163(14) 0.0167(14) 0.0296(15)
N4 0.0479(18) 0.0449(16) 0.0416(16) 0.0149(14) 0.0136(14) 0.0285(15)
C1 0.0393(18) 0.0431(19) 0.0443(19) 0.0146(16) 0.0104(15) 0.0279(16)
C2 0.063(2) 0.048(2) 0.0369(19) 0.0083(16) 0.0147(17) 0.0300(19)
C3 0.057(2) 0.054(2) 0.0299(17) 0.0130(16) 0.0066(16) 0.0331(19)
C4 0.062(2) 0.056(2) 0.0326(18) 0.0193(17) 0.0165(17) 0.034(2)
C5 0.056(2) 0.049(2) 0.0359(18) 0.0191(16) 0.0195(16) 0.0361(18)
C6 0.055(2) 0.0444(19) 0.046(2) 0.0198(17) 0.0190(17) 0.0344(18)
C7 0.046(2) 0.0433(19) 0.045(2) 0.0150(16) 0.0191(16) 0.0256(17)
C8 0.071(3) 0.051(2) 0.048(2) 0.0182(18) 0.0168(19) 0.038(2)
C9 0.080(3) 0.060(2) 0.049(2) 0.025(2) 0.024(2) 0.035(2)
C10 0.074(3) 0.065(3) 0.053(2) 0.018(2) 0.031(2) 0.035(2)
C11 0.068(3) 0.061(3) 0.082(3) 0.026(2) 0.044(2) 0.043(2)
C12 0.057(2) 0.053(2) 0.063(2) 0.0266(19) 0.029(2) 0.037(2)
C13 0.057(2) 0.0405(19) 0.043(2) 0.0143(16) 0.0182(17) 0.0316(18)
C14 0.063(2) 0.043(2) 0.045(2) 0.0128(17) 0.0176(18) 0.0335(19)
C15 0.092(3) 0.051(2) 0.047(2) 0.0204(19) 0.026(2) 0.050(2)
C16 0.089(3) 0.046(2) 0.058(3) 0.018(2) 0.041(2) 0.032(2)
C17 0.063(3) 0.054(2) 0.057(3) 0.012(2) 0.025(2) 0.024(2)
C18 0.052(2) 0.053(2) 0.051(2) 0.0153(18) 0.0198(18) 0.029(2)
C19 0.071(3) 0.061(2) 0.060(3) 0.020(2) 0.012(2) 0.047(2)
C20 0.121(5) 0.062(3) 0.096(4) 0.039(3) 0.064(4) 0.041(3)
C21 0.058(3) 0.079(3) 0.084(3) 0.032(3) 0.019(2) 0.036(2)
C22 0.052(2) 0.051(2) 0.048(2) 0.0242(18) 0.0179(17) 0.0325(18)
C23 0.059(2) 0.053(2) 0.053(2) 0.0202(19) 0.0199(19) 0.031(2)
C24 0.069(3) 0.052(2) 0.068(3) 0.020(2) 0.007(2) 0.030(2)
C25 0.062(3) 0.069(3) 0.095(4) 0.052(3) 0.028(3) 0.030(2)
C26 0.086(3) 0.090(4) 0.083(3) 0.052(3) 0.050(3) 0.046(3)
C27 0.078(3) 0.067(3) 0.059(3) 0.030(2) 0.035(2) 0.042(2)
C28 0.049(2) 0.0414(19) 0.0389(19) 0.0135(15) 0.0134(16) 0.0281(17)
C29 0.095(3) 0.076(3) 0.038(2) 0.018(2) 0.016(2) 0.063(3)
C30 0.113(4) 0.093(4) 0.043(2) 0.025(2) 0.012(2) 0.068(3)
C31 0.072(3) 0.073(3) 0.069(3) 0.029(2) 0.001(2) 0.045(3)
C32 0.074(3) 0.082(3) 0.082(3) 0.024(3) 0.019(3) 0.061(3)
C33 0.066(3) 0.072(3) 0.053(2) 0.019(2) 0.022(2) 0.050(2)
C34 0.049(2) 0.0427(19) 0.0444(19) 0.0207(16) 0.0153(17) 0.0310(18)
C35 0.060(2) 0.057(2) 0.0355(19) 0.0127(17) 0.0148(17) 0.031(2)
C36 0.055(2) 0.050(2) 0.0340(18) 0.0122(16) 0.0083(16) 0.0286(18)
C37 0.055(2) 0.057(2) 0.0328(18) 0.0117(17) 0.0087(16) 0.0331(19)
C38 0.047(2) 0.0468(19) 0.0347(18) 0.0112(15) 0.0098(15) 0.0310(17)
C39 0.0432(19) 0.050(2) 0.046(2) 0.0166(17) 0.0132(16) 0.0301(17)
C40 0.051(2) 0.0420(19) 0.047(2) 0.0188(17) 0.0198(17) 0.0279(17)
C41 0.058(2) 0.046(2) 0.066(3) 0.0217(19) 0.019(2) 0.0345(19)
C42 0.090(3) 0.061(3) 0.070(3) 0.021(2) 0.035(3) 0.057(3)
C43 0.084(3) 0.049(2) 0.060(3) 0.009(2) 0.026(3) 0.032(2)
C44 0.057(2) 0.059(3) 0.054(2) 0.011(2) 0.014(2) 0.022(2)
C45 0.054(2) 0.061(2) 0.049(2) 0.0168(19) 0.0203(19) 0.033(2)
C46 0.049(2) 0.049(2) 0.0390(19) 0.0128(17) 0.0168(16) 0.0288(18)
C47 0.058(2) 0.057(2) 0.0373(19) 0.0118(17) 0.0135(17) 0.038(2)
C48 0.051(2) 0.070(3) 0.044(2) 0.010(2) 0.0129(18) 0.038(2)
C49 0.050(2) 0.065(3) 0.046(2) 0.006(2) 0.0171(18) 0.026(2)
C50 0.064(3) 0.055(2) 0.055(2) 0.021(2) 0.021(2) 0.029(2)
C51 0.058(2) 0.053(2) 0.049(2) 0.0156(19) 0.0168(19) 0.032(2)
C52 0.081(3) 0.076(3) 0.071(3) 0.032(2) 0.022(2) 0.054(3)
C53 0.057(3) 0.093(4) 0.076(3) 0.023(3) 0.020(2) 0.022(3)
C54 0.070(3) 0.080(3) 0.087(3) 0.047(3) 0.023(3) 0.047(3)
C55 0.0446(19) 0.046(2) 0.0383(19) 0.0138(16) 0.0138(15) 0.0288(17)
C56 0.073(3) 0.077(3) 0.040(2) 0.012(2) 0.0101(19) 0.055(2)
C57 0.084(3) 0.092(3) 0.046(2) 0.016(2) 0.002(2) 0.060(3)
C58 0.065(3) 0.088(3) 0.071(3) 0.038(3) 0.016(2) 0.054(3)
C59 0.082(3) 0.081(3) 0.072(3) 0.037(3) 0.037(2) 0.067(3)
C60 0.074(3) 0.059(2) 0.043(2) 0.0166(18) 0.0205(19) 0.047(2)
C61 0.044(2) 0.050(2) 0.0402(19) 0.0147(17) 0.0100(16) 0.0284(18)
C62 0.058(2) 0.056(2) 0.053(2) 0.0187(19) 0.0223(19) 0.034(2)
C63 0.065(3) 0.074(3) 0.072(3) 0.038(3) 0.036(2) 0.043(2)
C64 0.050(2) 0.072(3) 0.081(3) 0.040(3) 0.013(2) 0.026(2)
C65 0.067(3) 0.054(3) 0.057(3) 0.012(2) 0.008(2) 0.018(2)
C66 0.060(3) 0.054(2) 0.048(2) 0.0131(19) 0.0134(19) 0.025(2)
C67 0.074(4) 0.139(6) 0.224(8) 0.138(6) 0.049(4) 0.046(4)
Cl1 0.1211(14) 0.1672(19) 0.1031(13) 0.0202(12) 0.0099(11) 0.0667(14)
Cl2 0.1154(13) 0.1350(15) 0.1178(13) 0.0540(11) 0.0487(11) 0.0605(11)
O1 0.138(4) 0.092(3) 0.135(4) 0.052(3) 0.032(3) 0.083(3)

loop_
_atom_type_symbol
_atom_type_description
_atom_type_scat_dispersion_real
_atom_type_scat_dispersion_imag
_atom_type_scat_source
C C 0.0033 0.0016 'International Tables Vol C Tables 4.2.6.8 and 6.1.1.4'
H H 0.0000 0.0000 'International Tables Vol C Tables 4.2.6.8 and 6.1.1.4'
N N 0.0061 0.0033 'International Tables Vol C Tables 4.2.6.8 and 6.1.1.4'
I I -0.4742 1.8119 'International Tables Vol C Tables 4.2.6.8 and 6.1.1.4'
O O 0.0106 0.0060 'International Tables Vol C Tables 4.2.6.8 and 6.1.1.4'
Cl Cl 0.1484 0.1585 'International Tables Vol C Tables 4.2.6.8 and 6.1.1.4'

loop_
_geom_angle_atom_site_label_1
_geom_angle_atom_site_label_2
_geom_angle_atom_site_label_3
_geom_angle
C1 N1 C13 127.8(3)
C1 N1 C2 110.0(3)
C13 N1 C2 121.2(3)
C1 N2 C6 127.2(3)
C1 N2 C3 110.5(3)
C6 N2 C3 109.9(3)
C34 N3 C46 129.1(3)
C34 N3 C35 110.6(3)
C46 N3 C35 119.6(3)
C34 N4 C39 127.4(3)
C34 N4 C36 111.0(3)
C39 N4 C36 110.0(3)
N2 C1 N1 112.1(3)
N2 C1 C7 123.2(3)
N1 C1 C7 124.7(3)
N1 C2 C3 102.9(3)
N1 C2 H2A 111.2
C3 C2 H2A 111.2
N1 C2 H2B 111.2
C3 C2 H2B 111.2
H2A C2 H2B 109.1
N2 C3 C2 103.2(3)
N2 C3 C4 104.0(3)
C2 C3 C4 120.5(3)
N2 C3 H3 109.5
C2 C3 H3 109.5
C4 C3 H3 109.5
C3 C4 C5 106.0(3)
C3 C4 H4A 110.5
C5 C4 H4A 110.5
C3 C4 H4B 110.5
C5 C4 H4B 110.5
H4A C4 H4B 108.7
C22 C5 C28 109.6(3)
C22 C5 C6 111.5(3)
C28 C5 C6 111.0(3)
C22 C5 C4 112.2(3)
C28 C5 C4 112.5(3)
C6 C5 C4 99.8(3)
N2 C6 C5 101.7(3)
N2 C6 H6A 111.4
C5 C6 H6A 111.4
N2 C6 H6B 111.4
C5 C6 H6B 111.4
H6A C6 H6B 109.3
C8 C7 C12 119.8(3)
C8 C7 C1 122.0(3)
C12 C7 C1 118.1(3)
C9 C8 C7 119.7(4)
C9 C8 H8 120.1
C7 C8 H8 120.1
C10 C9 C8 120.3(4)
C10 C9 H9 119.8
C8 C9 H9 119.8
C11 C10 C9 120.2(4)
C11 C10 H10 119.9
C9 C10 H10 119.9
C10 C11 C12 120.9(4)
C10 C11 H11 119.5
C12 C11 H11 119.5
C11 C12 C7 119.0(4)
C11 C12 H12 120.5
C7 C12 H12 120.5
C14 C13 C18 123.3(4)
C14 C13 N1 118.6(3)
C18 C13 N1 118.1(3)
C13 C14 C15 117.3(4)
C13 C14 C19 121.9(3)
C15 C14 C19 120.8(4)
C16 C15 C14 120.9(4)
C16 C15 H15 119.6
C14 C15 H15 119.6
C17 C16 C15 118.9(4)
C17 C16 C20 121.9(5)
C15 C16 C20 119.2(5)
C16 C17 C18 123.0(4)
C16 C17 H17 118.5
C18 C17 H17 118.5
C17 C18 C13 116.6(4)
C17 C18 C21 121.6(4)
C13 C18 C21 121.8(4)
C14 C19 H19A 109.5
C14 C19 H19B 109.5
H19A C19 H19B 109.5
C14 C19 H19C 109.5
H19A C19 H19C 109.5
H19B C19 H19C 109.5
C16 C20 H20A 109.5
C16 C20 H20B 109.5
H20A C20 H20B 109.5
C16 C20 H20C 109.5
H20A C20 H20C 109.5
H20B C20 H20C 109.5
C18 C21 H21A 109.5
C18 C21 H21B 109.5
H21A C21 H21B 109.5
C18 C21 H21C 109.5
H21A C21 H21C 109.5
H21B C21 H21C 109.5
C23 C22 C27 117.5(4)
C23 C22 C5 121.2(3)
C27 C22 C5 121.3(3)
C24 C23 C22 120.8(4)
C24 C23 H23 119.6
C22 C23 H23 119.6
C25 C24 C23 120.0(4)
C25 C24 H24 120.0
C23 C24 H24 120.0
C26 C25 C24 119.8(4)
C26 C25 H25 120.1
C24 C25 H25 120.1
C25 C26 C27 121.4(4)
C25 C26 H26 119.3
C27 C26 H26 119.3
C26 C27 C22 120.4(4)
C26 C27 H27 119.8
C22 C27 H27 119.8
C29 C28 C33 116.4(3)
C29 C28 C5 121.4(3)
C33 C28 C5 122.2(3)
C28 C29 C30 121.0(4)
C28 C29 H29 119.5
C30 C29 H29 119.5
C31 C30 C29 120.9(4)
C31 C30 H30 119.6
C29 C30 H30 119.6
C32 C31 C30 118.8(4)
C32 C31 H31 120.6
C30 C31 H31 120.6
C31 C32 C33 121.2(4)
C31 C32 H32 119.4
C33 C32 H32 119.4
C32 C33 C28 121.6(4)
C32 C33 H33 119.2
C28 C33 H33 119.2
N4 C34 N3 111.3(3)
N4 C34 C40 122.9(3)
N3 C34 C40 125.7(3)
N3 C35 C36 102.5(3)
N3 C35 H35A 111.3
C36 C35 H35A 111.3
N3 C35 H35B 111.3
C36 C35 H35B 111.3
H35A C35 H35B 109.2
N4 C36 C37 104.3(3)
N4 C36 C35 102.1(3)
C37 C36 C35 119.7(3)
N4 C36 H36 110.0
C37 C36 H36 110.0
C35 C36 H36 110.0
C36 C37 C38 106.1(3)
C36 C37 H37A 110.5
C38 C37 H37A 110.5
C36 C37 H37B 110.5
C38 C37 H37B 110.5
H37A C37 H37B 108.7
C61 C38 C55 109.4(3)
C61 C38 C39 112.4(3)
C55 C38 C39 111.1(3)
C61 C38 C37 112.5(3)
C55 C38 C37 112.0(3)
C39 C38 C37 99.2(3)
N4 C39 C38 102.6(3)
N4 C39 H39A 111.3
C38 C39 H39A 111.3
N4 C39 H39B 111.3
C38 C39 H39B 111.3
H39A C39 H39B 109.2
C45 C40 C41 119.0(3)
C45 C40 C34 121.8(3)
C41 C40 C34 119.2(3)
C42 C41 C40 119.8(4)
C42 C41 H41 120.1
C40 C41 H41 120.1
C43 C42 C41 121.2(4)
C43 C42 H42 119.4
C41 C42 H42 119.4
C42 C43 C44 120.0(4)
C42 C43 H43 120.0
C44 C43 H43 120.0
C43 C44 C45 120.3(4)
C43 C44 H44 119.9
C45 C44 H44 119.9
C44 C45 C40 119.7(4)
C44 C45 H45 120.2
C40 C45 H45 120.2
C51 C46 C47 122.0(4)
C51 C46 N3 119.4(3)
C47 C46 N3 118.4(3)
C48 C47 C46 117.1(4)
C48 C47 C52 121.1(4)
C46 C47 C52 121.8(4)
C47 C48 C49 122.6(4)
C47 C48 H48 118.7
C49 C48 H48 118.7
C50 C49 C48 118.3(4)
C50 C49 C53 121.3(4)
C48 C49 C53 120.3(4)
C49 C50 C51 121.7(4)
C49 C50 H50 119.2
C51 C50 H50 119.2
C46 C51 C50 118.2(4)
C46 C51 C54 120.8(4)
C50 C51 C54 121.0(4)
C47 C52 H52A 109.5
C47 C52 H52B 109.5
H52A C52 H52B 109.5
C47 C52 H52C 109.5
H52A C52 H52C 109.5
H52B C52 H52C 109.5
C49 C53 H53A 109.5
C49 C53 H53B 109.5
H53A C53 H53B 109.5
C49 C53 H53C 109.5
H53A C53 H53C 109.5
H53B C53 H53C 109.5
C51 C54 H54A 109.5
C51 C54 H54B 109.5
H54A C54 H54B 109.5
C51 C54 H54C 109.5
H54A C54 H54C 109.5
H54B C54 H54C 109.5
C56 C55 C60 117.4(3)
C56 C55 C38 121.9(3)
C60 C55 C38 120.6(3)
C55 C56 C57 121.1(4)
C55 C56 H56 119.5
C57 C56 H56 119.5
C58 C57 C56 120.9(4)
C58 C57 H57 119.6
C56 C57 H57 119.6
C57 C58 C59 118.6(4)
C57 C58 H58 120.7
C59 C58 H58 120.7
C58 C59 C60 120.8(4)
C58 C59 H59 119.6
C60 C59 H59 119.6
C59 C60 C55 121.2(4)
C59 C60 H60 119.4
C55 C60 H60 119.4
C66 C61 C62 118.0(4)
C66 C61 C38 120.9(3)
C62 C61 C38 121.1(3)
C63 C62 C61 120.6(4)
C63 C62 H62 119.7
C61 C62 H62 119.7
C62 C63 C64 120.9(4)
C62 C63 H63 119.6
C64 C63 H63 119.6
C65 C64 C63 118.5(4)
C65 C64 H64 120.7
C63 C64 H64 120.7
C64 C65 C66 121.5(4)
C64 C65 H65 119.2
C66 C65 H65 119.2
C65 C66 C61 120.5(4)
C65 C66 H66 119.8
C61 C66 H66 119.8
Cl2 C67 Cl1 109.0(3)
Cl2 C67 H67A 109.9
Cl1 C67 H67A 109.9
Cl2 C67 H67B 109.9
Cl1 C67 H67B 109.9
H67A C67 H67B 108.3
H1A O1 H1B 110(5)

loop_
_geom_bond_atom_site_label_1
_geom_bond_atom_site_label_2
_geom_bond_distance
N1 C1 1.323(4)
N1 C13 1.444(5)
N1 C2 1.493(4)
N2 C1 1.319(5)
N2 C6 1.467(5)
N2 C3 1.488(4)
N3 C34 1.326(4)
N3 C46 1.432(5)
N3 C35 1.485(5)
N4 C34 1.326(4)
N4 C39 1.458(5)
N4 C36 1.488(4)
C1 C7 1.475(5)
C2 C3 1.504(5)
C2 H2A 0.9700
C2 H2B 0.9700
C3 C4 1.515(5)
C3 H3 0.9800
C4 C5 1.553(5)
C4 H4A 0.9700
C4 H4B 0.9700
C5 C22 1.525(5)
C5 C28 1.526(5)
C5 C6 1.549(5)
C6 H6A 0.9700
C6 H6B 0.9700
C7 C8 1.379(5)
C7 C12 1.387(5)
C8 C9 1.376(5)
C8 H8 0.9300
C9 C10 1.367(6)
C9 H9 0.9300
C10 C11 1.354(6)
C10 H10 0.9300
C11 C12 1.381(6)
C11 H11 0.9300
C12 H12 0.9300
C13 C14 1.376(5)
C13 C18 1.388(5)
C14 C15 1.399(6)
C14 C19 1.505(6)
C15 C16 1.389(6)
C15 H15 0.9300
C16 C17 1.356(7)
C16 C20 1.497(6)
C17 C18 1.379(6)
C17 H17 0.9300
C18 C21 1.495(6)
C19 H19A 0.9600
C19 H19B 0.9600
C19 H19C 0.9600
C20 H20A 0.9600
C20 H20B 0.9600
C20 H20C 0.9600
C21 H21A 0.9600
C21 H21B 0.9600
C21 H21C 0.9600
C22 C23 1.387(5)
C22 C27 1.388(5)
C23 C24 1.385(6)
C23 H23 0.9300
C24 C25 1.366(6)
C24 H24 0.9300
C25 C26 1.342(7)
C25 H25 0.9300
C26 C27 1.378(6)
C26 H26 0.9300
C27 H27 0.9300
C28 C29 1.380(5)
C28 C33 1.384(5)
C29 C30 1.382(6)
C29 H29 0.9300
C30 C31 1.363(6)
C30 H30 0.9300
C31 C32 1.338(7)
C31 H31 0.9300
C32 C33 1.375(6)
C32 H32 0.9300
C33 H33 0.9300
C34 C40 1.458(5)
C35 C36 1.525(5)
C35 H35A 0.9700
C35 H35B 0.9700
C36 C37 1.511(5)
C36 H36 0.9800
C37 C38 1.560(5)
C37 H37A 0.9700
C37 H37B 0.9700
C38 C61 1.521(5)
C38 C55 1.538(5)
C38 C39 1.558(5)
C39 H39A 0.9700
C39 H39B 0.9700
C40 C45 1.390(5)
C40 C41 1.401(5)
C41 C42 1.361(6)
C41 H41 0.9300
C42 C43 1.361(6)
C42 H42 0.9300
C43 C44 1.375(6)
C43 H43 0.9300
C44 C45 1.381(5)
C44 H44 0.9300
C45 H45 0.9300
C46 C51 1.362(5)
C46 C47 1.411(5)
C47 C48 1.370(6)
C47 C52 1.487(6)
C48 C49 1.379(6)
C48 H48 0.9300
C49 C50 1.373(6)
C49 C53 1.508(6)
C50 C51 1.393(6)
C50 H50 0.9300
C51 C54 1.518(6)
C52 H52A 0.9600
C52 H52B 0.9600
C52 H52C 0.9600
C53 H53A 0.9600
C53 H53B 0.9600
C53 H53C 0.9600
C54 H54A 0.9600
C54 H54B 0.9600
C54 H54C 0.9600
C55 C56 1.370(5)
C55 C60 1.379(5)
C56 C57 1.382(6)
C56 H56 0.9300
C57 C58 1.361(6)
C57 H57 0.9300
C58 C59 1.364(6)
C58 H58 0.9300
C59 C60 1.377(6)
C59 H59 0.9300
C60 H60 0.9300
C61 C66 1.382(5)
C61 C62 1.387(5)
C62 C63 1.374(6)
C62 H62 0.9300
C63 C64 1.377(6)
C63 H63 0.9300
C64 C65 1.359(7)
C64 H64 0.9300
C65 C66 1.376(6)
C65 H65 0.9300
C66 H66 0.9300
C67 Cl2 1.681(8)
C67 Cl1 1.830(8)
C67 H67A 0.9700
C67 H67B 0.9700
O1 H1A 0.795(19)
O1 H1B 0.810(19)

loop_
_geom_hbond_atom_site_label_D
_geom_hbond_atom_site_label_H
_geom_hbond_atom_site_label_A
_geom_hbond_distance_DH
_geom_hbond_distance_HA
_geom_hbond_distance_DA
_geom_hbond_angle_DHA
_geom_hbond_site_symmetry_A
C2 H2B I2 0.97 2.96 3.885(4) 159.2 1_566
C35 H35B I2 0.97 2.97 3.810(4) 145.3 .
C67 H67B I2 0.97 2.94 3.847(6) 156.4 2_666
O1 H1A I1 0.795(19) 2.75(2) 3.523(5) 166(5) .
O1 H1B I2 0.810(19) 3.10(6) 3.646(6) 127(6) 1_565

loop_
_geom_torsion_atom_site_label_1
_geom_torsion_atom_site_label_2
_geom_torsion_atom_site_label_3
_geom_torsion_atom_site_label_4
_geom_torsion
C6 N2 C1 N1 137.9(3)
C3 N2 C1 N1 0.3(4)
C6 N2 C1 C7 -42.8(5)
C3 N2 C1 C7 179.6(3)
C13 N1 C1 N2 161.3(3)
C2 N1 C1 N2 -7.5(4)
C13 N1 C1 C7 -18.0(5)
C2 N1 C1 C7 173.2(3)
C1 N1 C2 C3 11.2(4)
C13 N1 C2 C3 -158.5(3)
C1 N2 C3 C2 6.8(4)
C6 N2 C3 C2 -138.4(3)
C1 N2 C3 C4 133.3(3)
C6 N2 C3 C4 -12.0(4)
N1 C2 C3 N2 -10.2(4)
N1 C2 C3 C4 -125.3(3)
N2 C3 C4 C5 -16.1(3)
C2 C3 C4 C5 98.7(4)
C3 C4 C5 C22 154.3(3)
C3 C4 C5 C28 -81.6(4)
C3 C4 C5 C6 36.1(3)
C1 N2 C6 C5 -103.0(4)
C3 N2 C6 C5 34.9(3)
C22 C5 C6 N2 -160.8(3)
C28 C5 C6 N2 76.7(3)
C4 C5 C6 N2 -42.1(3)
N2 C1 C7 C8 149.3(4)
N1 C1 C7 C8 -31.5(5)
N2 C1 C7 C12 -29.2(5)
N1 C1 C7 C12 150.0(4)
C12 C7 C8 C9 -1.2(6)
C1 C7 C8 C9 -179.6(4)
C7 C8 C9 C10 0.8(6)
C8 C9 C10 C11 0.7(7)
C9 C10 C11 C12 -1.8(7)
C10 C11 C12 C7 1.4(6)
C8 C7 C12 C11 0.1(6)
C1 C7 C12 C11 178.5(3)
C1 N1 C13 C14 109.2(4)
C2 N1 C13 C14 -83.2(4)
C1 N1 C13 C18 -73.4(5)
C2 N1 C13 C18 94.3(4)
C18 C13 C14 C15 1.8(5)
N1 C13 C14 C15 179.1(3)
C18 C13 C14 C19 -178.9(4)
N1 C13 C14 C19 -1.6(5)
C13 C14 C15 C16 -0.9(5)
C19 C14 C15 C16 179.9(4)
C14 C15 C16 C17 -0.4(6)
C14 C15 C16 C20 179.4(4)
C15 C16 C17 C18 0.9(6)
C20 C16 C17 C18 -179.0(4)
C16 C17 C18 C13 0.0(6)
C16 C17 C18 C21 179.9(4)
C14 C13 C18 C17 -1.4(6)
N1 C13 C18 C17 -178.7(3)
C14 C13 C18 C21 178.7(4)
N1 C13 C18 C21 1.4(5)
C28 C5 C22 C23 86.2(4)
C6 C5 C22 C23 -37.1(5)
C4 C5 C22 C23 -148.1(4)
C28 C5 C22 C27 -93.0(4)
C6 C5 C22 C27 143.7(4)
C4 C5 C22 C27 32.7(5)
C27 C22 C23 C24 0.2(6)
C5 C22 C23 C24 -179.0(4)
C22 C23 C24 C25 0.1(7)
C23 C24 C25 C26 -0.5(7)
C24 C25 C26 C27 0.6(8)
C25 C26 C27 C22 -0.3(8)
C23 C22 C27 C26 -0.1(6)
C5 C22 C27 C26 179.1(4)
C22 C5 C28 C29 -84.1(4)
C6 C5 C28 C29 39.5(5)
C4 C5 C28 C29 150.4(4)
C22 C5 C28 C33 93.8(4)
C6 C5 C28 C33 -142.6(4)
C4 C5 C28 C33 -31.8(5)
C33 C28 C29 C30 2.1(7)
C5 C28 C29 C30 -179.9(4)
C28 C29 C30 C31 -0.8(8)
C29 C30 C31 C32 -0.3(8)
C30 C31 C32 C33 -0.2(8)
C31 C32 C33 C28 1.7(7)
C29 C28 C33 C32 -2.6(6)
C5 C28 C33 C32 179.4(4)
C39 N4 C34 N3 136.8(3)
C36 N4 C34 N3 -2.3(4)
C39 N4 C34 C40 -45.9(5)
C36 N4 C34 C40 175.1(3)
C46 N3 C34 N4 161.9(3)
C35 N3 C34 N4 -8.2(4)
C46 N3 C34 C40 -15.3(6)
C35 N3 C34 C40 174.5(3)
C34 N3 C35 C36 14.5(4)
C46 N3 C35 C36 -156.7(3)
C34 N4 C36 C37 136.3(3)
C39 N4 C36 C37 -10.0(4)
C34 N4 C36 C35 11.0(4)
C39 N4 C36 C35 -135.3(3)
N3 C35 C36 N4 -14.4(4)
N3 C35 C36 C37 -128.8(3)
N4 C36 C37 C38 -17.4(4)
C35 C36 C37 C38 95.8(4)
C36 C37 C38 C61 155.0(3)
C36 C37 C38 C55 -81.3(4)
C36 C37 C38 C39 36.0(3)
C34 N4 C39 C38 -106.2(4)
C36 N4 C39 C38 33.1(3)
C61 C38 C39 N4 -160.1(3)
C55 C38 C39 N4 76.9(3)
C37 C38 C39 N4 -41.1(3)
N4 C34 C40 C45 152.4(4)
N3 C34 C40 C45 -30.7(5)
N4 C34 C40 C41 -27.1(5)
N3 C34 C40 C41 149.8(4)
C45 C40 C41 C42 0.4(6)
C34 C40 C41 C42 179.9(4)
C40 C41 C42 C43 1.0(7)
C41 C42 C43 C44 -1.7(7)
C42 C43 C44 C45 0.9(7)
C43 C44 C45 C40 0.5(7)
C41 C40 C45 C44 -1.2(6)
C34 C40 C45 C44 179.3(4)
C34 N3 C46 C51 -77.7(5)
C35 N3 C46 C51 91.6(4)
C34 N3 C46 C47 107.9(4)
C35 N3 C46 C47 -82.7(4)
C51 C46 C47 C48 2.0(5)
N3 C46 C47 C48 176.2(3)
C51 C46 C47 C52 -176.8(4)
N3 C46 C47 C52 -2.6(5)
C46 C47 C48 C49 -1.5(5)
C52 C47 C48 C49 177.3(4)
C47 C48 C49 C50 0.0(6)
C47 C48 C49 C53 -179.6(4)
C48 C49 C50 C51 1.1(6)
C53 C49 C50 C51 -179.3(4)
C47 C46 C51 C50 -1.0(6)
N3 C46 C51 C50 -175.2(3)
C47 C46 C51 C54 179.0(4)
N3 C46 C51 C54 4.9(6)
C49 C50 C51 C46 -0.5(6)
C49 C50 C51 C54 179.4(4)
C61 C38 C55 C56 -90.2(4)
C39 C38 C55 C56 34.5(5)
C37 C38 C55 C56 144.4(4)
C61 C38 C55 C60 86.5(4)
C39 C38 C55 C60 -148.8(3)
C37 C38 C55 C60 -38.9(5)
C60 C55 C56 C57 2.4(6)
C38 C55 C56 C57 179.2(4)
C55 C56 C57 C58 -0.8(8)
C56 C57 C58 C59 -0.5(8)
C57 C58 C59 C60 0.1(7)
C58 C59 C60 C55 1.6(7)
C56 C55 C60 C59 -2.8(6)
C38 C55 C60 C59 -179.7(4)
C55 C38 C61 C66 -90.9(4)
C39 C38 C61 C66 145.2(4)
C37 C38 C61 C66 34.2(5)
C55 C38 C61 C62 85.9(4)
C39 C38 C61 C62 -38.1(5)
C37 C38 C61 C62 -149.0(3)
C66 C61 C62 C63 -0.9(6)
C38 C61 C62 C63 -177.8(4)
C61 C62 C63 C64 0.7(6)
C62 C63 C64 C65 -0.1(7)
C63 C64 C65 C66 -0.2(7)
C64 C65 C66 C61 -0.1(7)
C62 C61 C66 C65 0.6(6)
C38 C61 C66 C65 177.5(4)
